data_7109679
loop_
_publ_author_name
'David J. Cooke'
'Jasmine M. Cross'
'Rebecca V. Fennessy'
'Lindsay P. Harding'
'Craig R. Rice'
'Christopher Slater'

_publ_section_title
;
 Steric control of the formation of dinuclear double helicate and
 dinuclear meso-helicate assemblies
;
_journal_name_full Chem.Commun.
_journal_page_first 7785
_journal_paper_doi 10.1039/c3cc44611e
_journal_volume 49
_journal_year 2013
_chemical_formula_moiety 'C94 H56 Cd2 N6 S4, 4(Cl O4), C H Cl3, 0.47(C N O2), 1.05(O)'
_chemical_formula_sum 'C95.95 H60.51 Cd2 Cl7 N6.95 O18.95 S4'
_chemical_formula_weight 2215.01
_chemical_name_systematic
; 
 ? 
;
_space_group_IT_number 64
_symmetry_cell_setting orthorhombic
_symmetry_space_group_name_Hall '-C 2ac 2'
_symmetry_space_group_name_H-M 'C m c a'
_atom_sites_solution_hydrogens geom
_atom_sites_solution_primary direct
_atom_sites_solution_secondary difmap
_audit_creation_method SHELXL-97
_cell_angle_alpha 90.00
_cell_angle_beta 90.00
_cell_angle_gamma 90.00
_cell_formula_units_Z 8
_cell_length_a 47.3227(17)
_cell_length_b 21.8469(8)
_cell_length_c 17.0480(6)
_cell_measurement_reflns_used 9944
_cell_measurement_temperature 150(2)
_cell_measurement_theta_max 29.79
_cell_measurement_theta_min 2.38
_cell_volume 17625.1(11)
_computing_cell_refinement 'Bruker SAINT'
_computing_data_collection 'Bruker APEX2'
_computing_data_reduction 'Bruker SAINT'
_computing_molecular_graphics 'Bruker SHELXTL'
_computing_publication_material 'Bruker SHELXTL'
_computing_structure_refinement 'SHELXL-97 (Sheldrick, 2008)'
_computing_structure_solution 'SHELXS-97 (Sheldrick, 2008)'
_diffrn_ambient_temperature 150(2)
_diffrn_measured_fraction_theta_full 0.998
_diffrn_measured_fraction_theta_max 0.998
_diffrn_measurement_device_type 'Bruker APEX-II CCD'
_diffrn_measurement_method '\f and \w scans'
_diffrn_radiation_monochromator graphite
_diffrn_radiation_source 'fine-focus sealed tube'
_diffrn_radiation_type MoK\a
_diffrn_radiation_wavelength 0.71073
_diffrn_reflns_av_R_equivalents 0.0484
_diffrn_reflns_av_sigmaI/netI 0.0486
_diffrn_reflns_limit_h_max 67
_diffrn_reflns_limit_h_min -56
_diffrn_reflns_limit_k_max 28
_diffrn_reflns_limit_k_min -31
_diffrn_reflns_limit_l_max 19
_diffrn_reflns_limit_l_min -24
_diffrn_reflns_number 56917
_diffrn_reflns_theta_full 30.51
_diffrn_reflns_theta_max 30.51
_diffrn_reflns_theta_min 1.58
_exptl_absorpt_coefficient_mu 0.868
_exptl_absorpt_correction_T_max 0.8387
_exptl_absorpt_correction_T_min 0.8122
_exptl_absorpt_correction_type multi-scan
_exptl_absorpt_process_details sadabs
_exptl_crystal_colour colourless
_exptl_crystal_density_diffrn 1.669
_exptl_crystal_density_method 'not measured'
_exptl_crystal_description block
_exptl_crystal_F_000 8923
_exptl_crystal_size_max 0.25
_exptl_crystal_size_mid 0.22
_exptl_crystal_size_min 0.21
_refine_diff_density_max 1.656
_refine_diff_density_min -1.489
_refine_diff_density_rms 0.127
_refine_ls_extinction_method none
_refine_ls_goodness_of_fit_ref 1.046
_refine_ls_hydrogen_treatment constr
_refine_ls_matrix_type full
_refine_ls_number_parameters 628
_refine_ls_number_reflns 13590
_refine_ls_number_restraints 29
_refine_ls_restrained_S_all 1.061
_refine_ls_R_factor_all 0.0901
_refine_ls_R_factor_gt 0.0546
_refine_ls_shift/su_max 0.004
_refine_ls_shift/su_mean 0.000
_refine_ls_structure_factor_coef Fsqd
_refine_ls_weighting_details 'calc w=1/[\s^2^(Fo^2^)+(0.0769P)^2^+78.7809P] where P=(Fo^2^+2Fc^2^)/3'
_refine_ls_weighting_scheme calc
_refine_ls_wR_factor_gt 0.1451
_refine_ls_wR_factor_ref 0.1674
_reflns_number_gt 9178
_reflns_number_total 13590
_reflns_threshold_expression >2sigma(I)
_cod_data_source_file c3cc44611e.txt
_cod_data_source_block mo_becky_ph3cd_0ma
_cod_original_cell_volume 17625.2(11)
_cod_original_sg_symbol_Hall '-C 2bc 2'
_cod_original_sg_symbol_H-M 'Cmca '
_cod_database_code 7109679

loop_
_symmetry_equiv_pos_as_xyz
'x, y, z'
'-x, -y+1/2, z+1/2'
'x, -y, -z'
'-x, y+1/2, -z+1/2'
'x+1/2, y+1/2, z'
'-x+1/2, -y+1, z+1/2'
'x+1/2, -y+1/2, -z'
'-x+1/2, y+1, -z+1/2'
'-x, -y, -z'
'x, y-1/2, -z-1/2'
'-x, y, z'
'x, -y-1/2, z-1/2'
'-x+1/2, -y+1/2, -z'
'x+1/2, y, -z-1/2'
'-x+1/2, y+1/2, z'
'x+1/2, -y, z-1/2'

loop_
_atom_site_label
_atom_site_type_symbol
_atom_site_fract_x
_atom_site_fract_y
_atom_site_fract_z
_atom_site_U_iso_or_equiv
_atom_site_adp_type
_atom_site_occupancy
_atom_site_symmetry_multiplicity
_atom_site_calc_flag
_atom_site_refinement_flags
_atom_site_disorder_assembly
_atom_site_disorder_group
Cd1 Cd 0.637878(6) 0.625138(11) 0.303699(14) 0.02193(8) Uani 1 1 d . . .
Cl2 Cl 0.28054(2) 0.84173(4) 0.39904(5) 0.0298(2) Uani 1 1 d D . .
Cl3 Cl 0.5000 0.62757(6) 0.70119(8) 0.0310(3) Uani 1 2 d S . .
S4 S 0.58035(3) 0.45316(5) 0.24656(6) 0.0357(2) Uani 1 1 d . . .
S5 S 0.68939(4) 0.29322(6) 0.48394(7) 0.0596(4) Uani 1 1 d . . .
Cl6 Cl 0.59190(7) 0.5000 1.0000 0.1044(11) Uani 1 2 d SD . .
O8 O 0.52482(7) 0.62885(14) 0.7501(2) 0.0452(8) Uani 1 1 d . . .
N9 N 0.60600(7) 0.54138(13) 0.31399(17) 0.0225(6) Uani 1 1 d . . .
C10 C 0.66649(8) 0.36219(15) 0.58552(18) 0.0203(7) Uani 1 1 d . . .
O11 O 0.27734(7) 0.89846(14) 0.44103(18) 0.0409(7) Uani 1 1 d . . .
N12 N 0.67901(7) 0.65509(14) 0.23486(18) 0.0262(6) Uani 1 1 d . . .
N13 N 0.64835(7) 0.55475(14) 0.20748(17) 0.0239(6) Uani 1 1 d . . .
O14 O 0.5000 0.6800(2) 0.6499(3) 0.0430(11) Uani 1 2 d S . .
O15 O 0.5000 0.57246(19) 0.6548(3) 0.0409(10) Uani 1 2 d S . .
C16 C 0.68681(8) 0.62049(17) 0.1735(2) 0.0258(7) Uani 1 1 d . . .
C17 C 0.62289(9) 0.28979(14) 0.6256(2) 0.0267(7) Uani 1 1 d U . .
O18 O 0.27139(10) 0.8496(2) 0.31946(18) 0.0638(12) Uani 1 1 d D . .
C19 C 0.59914(8) 0.32758(15) 0.7592(2) 0.0230(7) Uani 1 1 d . . .
C20 C 0.69359(9) 0.70636(18) 0.2495(2) 0.0295(8) Uani 1 1 d . . .
H20 H 0.6884 0.7303 0.2938 0.035 Uiso 1 1 calc R . .
O21 O 0.30944(7) 0.82321(15) 0.3999(2) 0.0482(8) Uani 1 1 d D . .
C22 C 0.59657(8) 0.58847(16) 0.4720(2) 0.0232(7) Uani 1 1 d . . .
H22 H 0.6151 0.5743 0.4604 0.028 Uiso 1 1 calc R . .
C23 C 0.63289(8) 0.50289(17) 0.2032(2) 0.0259(7) Uani 1 1 d . . .
C24 C 0.67124(8) 0.56183(17) 0.1625(2) 0.0257(7) Uani 1 1 d . . .
O25 O 0.26397(8) 0.79581(16) 0.4373(2) 0.0558(10) Uani 1 1 d D . .
C26 C 0.69905(9) 0.4484(2) 0.6022(2) 0.0340(9) Uani 1 1 d . . .
C27 C 0.68362(8) 0.54829(19) 0.6459(2) 0.0291(8) Uani 1 1 d . . .
C28 C 0.59240(8) 0.62330(16) 0.5391(2) 0.0242(7) Uani 1 1 d . . .
C29 C 0.60851(8) 0.50139(16) 0.2561(2) 0.0259(7) Uani 1 1 d . . .
C30 C 0.71593(9) 0.72629(19) 0.2032(2) 0.0337(9) Uani 1 1 d . . .
H30 H 0.7259 0.7628 0.2156 0.040 Uiso 1 1 calc R . .
C31 C 0.63977(10) 0.6876(2) 0.6987(2) 0.0370(10) Uani 1 1 d . . .
H31 H 0.6402 0.7212 0.7341 0.044 Uiso 1 1 calc R . .
C34 C 0.61609(8) 0.63274(16) 0.5948(2) 0.0263(7) Uani 1 1 d . . .
C35 C 0.63789(8) 0.59021(17) 0.5977(2) 0.0246(7) Uani 1 1 d . . .
H35 H 0.6373 0.5563 0.5629 0.029 Uiso 1 1 calc R . .
C36 C 0.58075(8) 0.53445(17) 0.3530(2) 0.0272(8) Uani 1 1 d . . .
C37 C 0.70856(9) 0.63804(19) 0.1232(2) 0.0314(8) Uani 1 1 d . . .
H37 H 0.7133 0.6136 0.0790 0.038 Uiso 1 1 calc R . .
C38 C 0.58749(10) 0.3503(2) 0.8241(3) 0.0422(11) Uani 1 1 d . . .
H38 H 0.5972 0.3820 0.8510 0.051 Uiso 1 1 calc R . .
C39 C 0.59988(11) 0.25934(18) 0.6485(3) 0.0388(9) Uani 1 1 d U . .
C40 C 0.64024(9) 0.45533(18) 0.1525(2) 0.0326(9) Uani 1 1 d . . .
H40 H 0.6293 0.4190 0.1502 0.039 Uiso 1 1 calc R . .
C41 C 0.63791(12) 0.27195(18) 0.5640(3) 0.0418(12) Uani 1 1 d . . .
C42 C 0.66065(8) 0.59513(18) 0.6498(2) 0.0270(7) Uani 1 1 d . . .
C43 C 0.66117(10) 0.6448(2) 0.7011(2) 0.0332(9) Uani 1 1 d . . .
H43 H 0.6762 0.6491 0.7376 0.040 Uiso 1 1 calc R . .
C44 C 0.54768(10) 0.5960(2) 0.4365(3) 0.0419(11) Uani 1 1 d . . .
H44 H 0.5324 0.5869 0.4022 0.050 Uiso 1 1 calc R . .
C45 C 0.56536(9) 0.6459(2) 0.5533(3) 0.0377(9) Uani 1 1 d . . .
H45 H 0.5620 0.6711 0.5978 0.045 Uiso 1 1 calc R . .
C46 C 0.72320(9) 0.6915(2) 0.1386(3) 0.0361(9) Uani 1 1 d . . .
H46 H 0.7381 0.7042 0.1050 0.043 Uiso 1 1 calc R . .
C47 C 0.67954(9) 0.5160(2) 0.1109(2) 0.0348(9) Uani 1 1 d . . .
H47 H 0.6958 0.5211 0.0791 0.042 Uiso 1 1 calc R . .
C48 C 0.67790(8) 0.49064(18) 0.6148(2) 0.0282(8) Uani 1 1 d . . .
H48 H 0.6590 0.4802 0.6019 0.034 Uiso 1 1 calc R . .
C49 C 0.66241(12) 0.3103(2) 0.5470(2) 0.0411(12) Uani 1 1 d . . .
C50 C 0.73265(11) 0.5196(2) 0.6559(3) 0.0516(13) Uani 1 1 d . . .
H50 H 0.7515 0.5294 0.6709 0.062 Uiso 1 1 calc R . .
C51 C 0.56415(10) 0.4879(2) 0.3244(2) 0.0343(9) Uani 1 1 d . . .
H51 H 0.5462 0.4766 0.3449 0.041 Uiso 1 1 calc R . .
C52 C 0.57461(8) 0.57360(18) 0.4209(2) 0.0279(8) Uani 1 1 d . . .
C53 C 0.70700(12) 0.3578(2) 0.5108(3) 0.0498(13) Uani 1 1 d . . .
H53 H 0.7248 0.3704 0.4907 0.060 Uiso 1 1 calc R . .
C54 C 0.58559(10) 0.28290(19) 0.7203(3) 0.0416(11) Uani 1 1 d . . .
C55 C 0.61755(9) 0.68279(19) 0.6459(2) 0.0331(8) Uani 1 1 d . . .
H55 H 0.6033 0.7135 0.6444 0.040 Uiso 1 1 calc R . .
C56 C 0.71141(10) 0.5617(2) 0.6673(3) 0.0407(10) Uani 1 1 d . . .
H56 H 0.7157 0.6003 0.6901 0.049 Uiso 1 1 calc R . .
C57 C 0.66366(10) 0.4624(2) 0.1062(3) 0.0393(10) Uani 1 1 d . . .
H57 H 0.6691 0.4308 0.0710 0.047 Uiso 1 1 calc R . .
C58 C 0.54331(10) 0.6318(3) 0.5025(3) 0.0499(13) Uani 1 1 d . . .
H58 H 0.5249 0.6469 0.5133 0.060 Uiso 1 1 calc R . .
C59 C 0.69145(10) 0.3890(2) 0.5660(2) 0.0357(10) Uani 1 1 d . . .
C60 C 0.59194(15) 0.2057(2) 0.6080(4) 0.0634(18) Uani 1 1 d . . .
H60 H 0.5759 0.1830 0.6246 0.076 Uiso 1 1 calc R . .
C61 C 0.72681(10) 0.4633(3) 0.6228(3) 0.0494(13) Uani 1 1 d . . .
H61 H 0.7416 0.4347 0.6140 0.059 Uiso 1 1 calc R . .
C62 C 0.56223(12) 0.3304(3) 0.8540(4) 0.0587(15) Uani 1 1 d . . .
H62 H 0.5547 0.3474 0.9009 0.070 Uiso 1 1 calc R . .
C64 C 0.60732(18) 0.1865(2) 0.5453(4) 0.075(2) Uani 1 1 d . . .
H64 H 0.6021 0.1504 0.5179 0.090 Uiso 1 1 calc R . .
C65 C 0.63047(16) 0.2196(2) 0.5219(3) 0.0629(18) Uani 1 1 d . . .
H65 H 0.6413 0.2071 0.4777 0.075 Uiso 1 1 calc R . .
C66 C 0.55965(12) 0.2606(2) 0.7461(4) 0.0589(16) Uani 1 1 d . . .
H66 H 0.5501 0.2294 0.7176 0.071 Uiso 1 1 calc R . .
C68 C 0.54805(12) 0.2846(3) 0.8136(5) 0.070(2) Uani 1 1 d . . .
H68 H 0.5304 0.2698 0.8324 0.084 Uiso 1 1 calc R . .
C70 C 0.5000 0.1530(5) 0.5684(7) 0.087(3) Uani 1 2 d S . .
H70 H 0.5000 0.1637 0.6255 0.105 Uiso 1 2 calc SR . .
Cl1 Cl 0.53039(5) 0.10801(11) 0.54942(12) 0.0928(6) Uani 1 1 d . . .
O72 O 0.5000 0.5902(6) 0.2617(5) 0.130(5) Uani 0.474(6) 1 d P A 1
C76 C 0.5000 0.5178(6) 0.1613(10) 0.110(5) Uani 0.474(6) 1 d P A 1
O63 O 0.5000 0.6198(4) 0.1511(7) 0.118(4) Uani 0.474(6) 1 d P A 1
N67 N 0.5000 0.5744(5) 0.2003(7) 0.082(3) Uani 0.474(6) 1 d P A 1
O2 O 0.4712(3) 0.5288(6) 0.1427(8) 0.125(5) Uani 0.526(6) 1 d PU A 2
O1 O 0.61093(12) 0.5471(2) 1.0304(3) 0.1042(19) Uani 1 1 d DU . .
Cl7 Cl 0.5000 0.2180(2) 0.5174(3) 0.209(3) Uani 1 2 d S . .
O4 O 0.57749(14) 0.5271(4) 0.9354(3) 0.156(3) Uani 1 1 d DU . .

loop_
_atom_site_aniso_label
_atom_site_aniso_U_11
_atom_site_aniso_U_22
_atom_site_aniso_U_33
_atom_site_aniso_U_23
_atom_site_aniso_U_13
_atom_site_aniso_U_12
Cd1 0.02346(14) 0.02066(12) 0.02167(12) -0.00246(9) 0.00213(10) -0.00012(9)
Cl2 0.0260(5) 0.0343(5) 0.0289(4) 0.0033(4) 0.0011(4) 0.0002(4)
Cl3 0.0239(6) 0.0280(6) 0.0413(7) -0.0026(5) 0.000 0.000
S4 0.0403(6) 0.0353(5) 0.0315(5) -0.0061(4) -0.0036(4) -0.0138(5)
S5 0.1037(12) 0.0468(7) 0.0282(5) 0.0011(5) 0.0143(6) 0.0440(7)
Cl6 0.106(2) 0.159(3) 0.0488(12) 0.0536(17) 0.000 0.000
O8 0.0347(18) 0.0451(18) 0.056(2) -0.0056(15) -0.0142(16) -0.0005(14)
N9 0.0222(15) 0.0231(13) 0.0222(13) -0.0007(11) -0.0007(12) -0.0018(11)
C10 0.0292(19) 0.0190(14) 0.0126(13) -0.0005(11) -0.0008(13) 0.0120(13)
O11 0.045(2) 0.0396(16) 0.0383(16) -0.0054(13) -0.0025(14) 0.0048(14)
N12 0.0247(17) 0.0278(15) 0.0260(15) 0.0002(12) 0.0009(13) 0.0007(12)
N13 0.0253(16) 0.0236(14) 0.0226(14) -0.0017(11) -0.0011(12) 0.0032(12)
O14 0.042(3) 0.033(2) 0.054(3) 0.007(2) 0.000 0.000
O15 0.032(2) 0.032(2) 0.059(3) -0.010(2) 0.000 0.000
C16 0.0221(18) 0.0337(19) 0.0214(15) 0.0020(14) -0.0022(14) 0.0060(15)
C17 0.040(2) 0.0130(13) 0.0275(15) 0.0000(11) -0.0207(14) 0.0027(12)
O18 0.085(3) 0.076(3) 0.0295(16) -0.0048(17) -0.0112(18) 0.030(2)
C19 0.0188(17) 0.0196(15) 0.0306(17) 0.0064(13) -0.0043(14) -0.0059(13)
C20 0.028(2) 0.0313(18) 0.0294(18) 0.0006(15) -0.0018(16) -0.0024(16)
O21 0.0306(18) 0.0383(17) 0.076(2) 0.0118(16) 0.0014(17) 0.0051(13)
C22 0.0208(18) 0.0238(16) 0.0250(16) 0.0015(13) 0.0003(13) 0.0007(13)
C23 0.030(2) 0.0263(17) 0.0214(16) -0.0010(13) -0.0041(14) 0.0020(14)
C24 0.0252(19) 0.0305(18) 0.0214(16) -0.0006(13) -0.0005(14) 0.0049(15)
O25 0.043(2) 0.050(2) 0.075(3) 0.0076(18) 0.0161(19) -0.0147(16)
C26 0.029(2) 0.042(2) 0.0315(19) 0.0115(17) 0.0073(17) 0.0075(17)
C27 0.024(2) 0.038(2) 0.0259(17) 0.0092(15) -0.0016(15) -0.0024(15)
C28 0.0215(18) 0.0272(16) 0.0238(16) -0.0008(13) 0.0018(13) 0.0001(14)
C29 0.030(2) 0.0227(16) 0.0245(16) 0.0004(13) -0.0050(15) -0.0031(14)
C30 0.027(2) 0.035(2) 0.040(2) 0.0079(17) -0.0025(17) -0.0033(16)
C31 0.040(3) 0.037(2) 0.034(2) -0.0122(17) 0.0032(19) -0.0045(18)
C34 0.027(2) 0.0276(17) 0.0239(16) 0.0007(14) 0.0021(14) -0.0007(14)
C35 0.0255(19) 0.0268(16) 0.0213(15) -0.0014(13) 0.0018(14) -0.0006(14)
C36 0.025(2) 0.0313(18) 0.0249(17) 0.0011(14) -0.0015(15) -0.0057(15)
C37 0.025(2) 0.041(2) 0.0283(18) 0.0043(16) 0.0044(15) 0.0057(16)
C38 0.030(2) 0.042(2) 0.055(3) 0.012(2) 0.006(2) -0.0059(19)
C39 0.050(2) 0.0222(15) 0.0439(19) 0.0041(14) -0.0247(17) -0.0013(14)
C40 0.039(2) 0.0279(18) 0.0310(19) -0.0070(15) -0.0060(17) 0.0027(16)
C41 0.072(4) 0.0203(17) 0.033(2) -0.0024(15) -0.021(2) 0.013(2)
C42 0.0222(19) 0.0336(19) 0.0252(17) 0.0020(15) 0.0012(14) -0.0048(15)
C43 0.034(2) 0.038(2) 0.0274(18) -0.0025(16) -0.0027(16) -0.0083(17)
C44 0.022(2) 0.066(3) 0.038(2) -0.009(2) -0.0008(18) -0.001(2)
C45 0.029(2) 0.048(2) 0.036(2) -0.0070(19) 0.0028(18) 0.0077(19)
C46 0.026(2) 0.046(2) 0.036(2) 0.0099(18) 0.0072(17) 0.0037(17)
C47 0.029(2) 0.043(2) 0.032(2) -0.0106(17) 0.0014(17) 0.0082(17)
C48 0.0230(19) 0.0358(19) 0.0258(17) 0.0064(15) 0.0015(14) 0.0034(15)
C49 0.069(3) 0.034(2) 0.0207(17) -0.0004(15) -0.0046(19) 0.026(2)
C50 0.027(2) 0.060(3) 0.069(3) 0.021(3) -0.008(2) -0.006(2)
C51 0.032(2) 0.041(2) 0.0298(18) -0.0013(17) -0.0035(17) -0.0122(18)
C52 0.0240(19) 0.0315(18) 0.0282(18) 0.0019(15) -0.0011(15) -0.0035(15)
C53 0.056(3) 0.057(3) 0.036(2) 0.013(2) 0.020(2) 0.033(2)
C54 0.038(3) 0.0272(19) 0.059(3) 0.0168(19) -0.019(2) -0.0069(17)
C55 0.030(2) 0.034(2) 0.035(2) -0.0090(16) 0.0023(17) 0.0001(17)
C56 0.029(2) 0.047(2) 0.046(2) 0.013(2) -0.0071(19) -0.0089(19)
C57 0.041(3) 0.040(2) 0.036(2) -0.0143(18) -0.0040(19) 0.0125(19)
C58 0.020(2) 0.084(4) 0.045(3) -0.011(3) 0.0012(19) 0.011(2)
C59 0.038(2) 0.043(2) 0.0256(18) 0.0100(16) 0.0075(17) 0.0218(19)
C60 0.088(5) 0.027(2) 0.076(4) 0.005(2) -0.049(4) -0.012(2)
C61 0.024(2) 0.062(3) 0.063(3) 0.023(3) 0.008(2) 0.013(2)
C62 0.037(3) 0.058(3) 0.081(4) 0.024(3) 0.017(3) -0.001(2)
C64 0.135(7) 0.023(2) 0.066(4) -0.012(2) -0.056(4) 0.002(3)
C65 0.119(6) 0.028(2) 0.041(3) -0.010(2) -0.034(3) 0.019(3)
C66 0.040(3) 0.041(3) 0.096(4) 0.022(3) -0.019(3) -0.017(2)
C68 0.029(3) 0.061(3) 0.121(6) 0.042(4) 0.002(3) -0.010(3)
C70 0.094(9) 0.094(8) 0.075(7) -0.011(6) 0.000 0.000
Cl1 0.0839(14) 0.1121(15) 0.0825(12) 0.0018(11) 0.0135(11) -0.0212(12)
O72 0.157(10) 0.179(11) 0.054(5) -0.039(6) 0.000 0.000
C76 0.108(13) 0.077(8) 0.147(13) 0.046(9) 0.000 0.000
O63 0.093(7) 0.077(6) 0.183(11) 0.035(6) 0.000 0.000
N67 0.070(6) 0.067(6) 0.110(8) -0.015(5) 0.000 0.000
O2 0.122(8) 0.126(8) 0.126(8) 0.014(6) 0.001(7) -0.021(7)
O1 0.154(5) 0.062(3) 0.097(4) -0.007(3) -0.007(4) 0.015(3)
Cl7 0.378(10) 0.081(2) 0.169(5) 0.036(3) 0.000 0.000
O4 0.128(5) 0.254(8) 0.087(4) 0.043(5) -0.003(4) 0.045(5)

loop_
_atom_type_symbol
_atom_type_description
_atom_type_scat_dispersion_real
_atom_type_scat_dispersion_imag
_atom_type_scat_source
C C 0.0033 0.0016 'International Tables Vol C Tables 4.2.6.8 and 6.1.1.4'
H H 0.0000 0.0000 'International Tables Vol C Tables 4.2.6.8 and 6.1.1.4'
N N 0.0061 0.0033 'International Tables Vol C Tables 4.2.6.8 and 6.1.1.4'
O O 0.0106 0.0060 'International Tables Vol C Tables 4.2.6.8 and 6.1.1.4'
S S 0.1246 0.1234 'International Tables Vol C Tables 4.2.6.8 and 6.1.1.4'
Cl Cl 0.1484 0.1585 'International Tables Vol C Tables 4.2.6.8 and 6.1.1.4'
Cd Cd -0.8075 1.2024 'International Tables Vol C Tables 4.2.6.8 and 6.1.1.4'

loop_
_geom_angle_atom_site_label_1
_geom_angle_atom_site_label_2
_geom_angle_atom_site_label_3
_geom_angle
_geom_angle_site_symmetry_1
_geom_angle_site_symmetry_3
N13 Cd1 C17 165.60(12) . 3_566
N13 Cd1 C10 121.97(12) . 3_566
C17 Cd1 C10 70.33(14) 3_566 3_566
N13 Cd1 C19 97.80(12) . 3_566
C17 Cd1 C19 69.47(14) 3_566 3_566
C10 Cd1 C19 139.80(13) 3_566 3_566
N13 Cd1 N12 69.77(11) . .
C17 Cd1 N12 106.68(11) 3_566 .
C10 Cd1 N12 83.77(11) 3_566 .
C19 Cd1 N12 107.01(12) 3_566 .
N13 Cd1 N9 71.04(11) . .
C17 Cd1 N9 112.53(12) 3_566 .
C10 Cd1 N9 113.48(10) 3_566 .
C19 Cd1 N9 82.98(11) 3_566 .
N12 Cd1 N9 140.49(10) . .
O21 Cl2 O25 108.8(2) . .
O21 Cl2 O18 109.5(2) . .
O25 Cl2 O18 110.5(3) . .
O21 Cl2 O11 109.9(2) . .
O25 Cl2 O11 108.6(2) . .
O18 Cl2 O11 109.6(2) . .
O15 Cl3 O8 109.50(17) . .
O15 Cl3 O8 109.50(17) . 11_655
O8 Cl3 O8 109.2(3) . 11_655
O15 Cl3 O14 109.4(3) . .
O8 Cl3 O14 109.62(18) . .
O8 Cl3 O14 109.62(18) 11_655 .
C29 S4 C51 90.13(19) . .
C53 S5 C49 90.9(2) . .
O4 Cl6 O4 122.8(7) . 3_567
O4 Cl6 O1 106.0(4) . .
O4 Cl6 O1 108.3(4) 3_567 .
O4 Cl6 O1 108.3(4) . 3_567
O4 Cl6 O1 106.0(4) 3_567 3_567
O1 Cl6 O1 104.0(5) . 3_567
C29 N9 C36 111.5(3) . .
C29 N9 Cd1 113.3(2) . .
C36 N9 Cd1 132.2(2) . .
C49 C10 C59 112.0(4) . .
C49 C10 Cd1 114.7(3) . 3_566
C59 C10 Cd1 130.5(3) . 3_566
C20 N12 C16 118.3(3) . .
C20 N12 Cd1 124.3(3) . .
C16 N12 Cd1 117.2(3) . .
C24 N13 C23 120.3(3) . .
C24 N13 Cd1 120.4(2) . .
C23 N13 Cd1 118.9(2) . .
N12 C16 C37 121.8(4) . .
N12 C16 C24 116.5(3) . .
C37 C16 C24 121.7(3) . .
C41 C17 C39 121.5(4) . .
C41 C17 Cd1 118.8(3) . 3_566
C39 C17 Cd1 119.6(3) . 3_566
C38 C19 C54 118.9(4) . .
C38 C19 Cd1 122.4(3) . 3_566
C54 C19 Cd1 117.7(3) . 3_566
N12 C20 C30 123.2(4) . .
N12 C20 H20 118.4 . .
C30 C20 H20 118.4 . .
C28 C22 C52 122.4(4) . .
C28 C22 H22 118.8 . .
C52 C22 H22 118.8 . .
N13 C23 C40 121.6(4) . .
N13 C23 C29 114.3(3) . .
C40 C23 C29 124.1(4) . .
N13 C24 C47 120.6(4) . .
N13 C24 C16 115.4(3) . .
C47 C24 C16 124.0(4) . .
C48 C26 C61 119.2(4) . .
C48 C26 C59 118.4(4) . .
C61 C26 C59 122.4(4) . .
C48 C27 C56 118.2(4) . .
C48 C27 C42 119.7(3) . .
C56 C27 C42 122.0(4) . .
C22 C28 C45 117.9(4) . .
C22 C28 C34 119.7(3) . .
C45 C28 C34 122.3(3) . .
N9 C29 C23 121.0(3) . .
N9 C29 S4 114.1(3) . .
C23 C29 S4 124.8(3) . .
C46 C30 C20 118.1(4) . .
C46 C30 H30 121.0 . .
C20 C30 H30 121.0 . .
C43 C31 C55 121.6(4) . .
C43 C31 H31 119.2 . .
C55 C31 H31 119.2 . .
C35 C34 C55 117.6(4) . .
C35 C34 C28 119.4(3) . .
C55 C34 C28 123.0(4) . .
C34 C35 C42 122.9(3) . .
C34 C35 H35 118.6 . .
C42 C35 H35 118.6 . .
C51 C36 N9 113.9(4) . .
C51 C36 C52 126.7(4) . .
N9 C36 C52 119.3(3) . .
C46 C37 C16 119.1(4) . .
C46 C37 H37 120.4 . .
C16 C37 H37 120.4 . .
C19 C38 C62 123.5(5) . .
C19 C38 H38 118.3 . .
C62 C38 H38 118.3 . .
C17 C39 C60 119.2(5) . .
C17 C39 C54 116.1(4) . .
C60 C39 C54 124.6(5) . .
C57 C40 C23 118.3(4) . .
C57 C40 H40 120.8 . .
C23 C40 H40 120.8 . .
C17 C41 C65 120.8(5) . .
C17 C41 C49 114.4(4) . .
C65 C41 C49 124.7(5) . .
C43 C42 C35 118.1(4) . .
C43 C42 C27 123.2(4) . .
C35 C42 C27 118.6(3) . .
C31 C43 C42 119.8(4) . .
C31 C43 H43 120.1 . .
C42 C43 H43 120.1 . .
C58 C44 C52 119.4(4) . .
C58 C44 H44 120.3 . .
C52 C44 H44 120.3 . .
C58 C45 C28 120.1(4) . .
C58 C45 H45 119.9 . .
C28 C45 H45 119.9 . .
C30 C46 C37 119.3(4) . .
C30 C46 H46 120.3 . .
C37 C46 H46 120.3 . .
C24 C47 C57 119.3(4) . .
C24 C47 H47 120.4 . .
C57 C47 H47 120.4 . .
C26 C48 C27 121.6(4) . .
C26 C48 H48 119.2 . .
C27 C48 H48 119.2 . .
C10 C49 C41 120.6(4) . .
C10 C49 S5 113.0(4) . .
C41 C49 S5 126.3(3) . .
C56 C50 C61 120.4(5) . .
C56 C50 H50 119.8 . .
C61 C50 H50 119.8 . .
C36 C51 S4 110.4(3) . .
C36 C51 H51 124.8 . .
S4 C51 H51 124.8 . .
C44 C52 C22 118.8(4) . .
C44 C52 C36 122.5(4) . .
C22 C52 C36 118.7(4) . .
C59 C53 S5 109.5(4) . .
C59 C53 H53 125.3 . .
S5 C53 H53 125.3 . .
C19 C54 C66 121.4(5) . .
C19 C54 C39 116.1(4) . .
C66 C54 C39 122.6(5) . .
C31 C55 C34 120.0(4) . .
C31 C55 H55 120.0 . .
C34 C55 H55 120.0 . .
C50 C56 C27 120.8(5) . .
C50 C56 H56 119.6 . .
C27 C56 H56 119.6 . .
C40 C57 C47 119.9(4) . .
C40 C57 H57 120.1 . .
C47 C57 H57 120.1 . .
C44 C58 C45 121.3(4) . .
C44 C58 H58 119.4 . .
C45 C58 H58 119.4 . .
C10 C59 C53 114.7(5) . .
C10 C59 C26 119.1(3) . .
C53 C59 C26 126.1(5) . .
C64 C60 C39 119.9(6) . .
C64 C60 H60 120.1 . .
C39 C60 H60 120.1 . .
C50 C61 C26 119.8(5) . .
C50 C61 H61 120.1 . .
C26 C61 H61 120.1 . .
C38 C62 C68 117.8(6) . .
C38 C62 H62 121.1 . .
C68 C62 H62 121.1 . .
C60 C64 C65 119.6(5) . .
C60 C64 H64 120.2 . .
C65 C64 H64 120.2 . .
C64 C65 C41 118.9(6) . .
C64 C65 H65 120.5 . .
C41 C65 H65 120.5 . .
C68 C66 C54 118.7(5) . .
C68 C66 H66 120.6 . .
C54 C66 H66 120.6 . .
C66 C68 C62 119.8(5) . .
C66 C68 H68 120.1 . .
C62 C68 H68 120.1 . .
Cl7 C70 Cl1 112.2(5) . 11_655
Cl7 C70 Cl1 112.2(5) . .
Cl1 C70 Cl1 108.5(6) 11_655 .
Cl7 C70 H70 107.9 . .
Cl1 C70 H70 107.9 11_655 .
Cl1 C70 H70 107.9 . .
O72 N67 O63 111.9(12) . .
O72 N67 C76 136.6(14) . .
O63 N67 C76 111.5(11) . .

loop_
_geom_bond_atom_site_label_1
_geom_bond_atom_site_label_2
_geom_bond_distance
_geom_bond_site_symmetry_2
Cd1 N13 2.302(3) .
Cd1 C17 2.326(3) 3_566
Cd1 C10 2.340(3) 3_566
Cd1 C19 2.361(4) 3_566
Cd1 N12 2.365(3) .
Cd1 N9 2.378(3) .
Cl2 O21 1.427(3) .
Cl2 O25 1.431(3) .
Cl2 O18 1.435(3) .
Cl2 O11 1.439(3) .
Cl3 O15 1.440(4) .
Cl3 O8 1.441(3) .
Cl3 O8 1.441(3) 11_655
Cl3 O14 1.442(5) .
S4 C29 1.707(4) .
S4 C51 1.709(5) .
S5 C53 1.701(7) .
S5 C49 1.710(5) .
Cl6 O4 1.424(4) .
Cl6 O4 1.424(4) 3_567
Cl6 O1 1.463(4) .
Cl6 O1 1.463(4) 3_567
N9 C29 1.324(5) .
N9 C36 1.376(5) .
C10 C49 1.323(5) .
C10 C59 1.360(6) .
C10 Cd1 2.340(3) 3_566
N12 C20 1.339(5) .
N12 C16 1.343(5) .
N13 C24 1.336(5) .
N13 C23 1.351(5) .
C16 C37 1.393(5) .
C16 C24 1.490(5) .
C17 C41 1.326(6) .
C17 C39 1.335(6) .
C17 Cd1 2.326(3) 3_566
C19 C38 1.332(6) .
C19 C54 1.343(6) .
C19 Cd1 2.361(4) 3_566
C20 C30 1.389(6) .
C20 H20 0.9500 .
C22 C28 1.389(5) .
C22 C52 1.394(5) .
C22 H22 0.9500 .
C23 C40 1.395(5) .
C23 C29 1.465(5) .
C24 C47 1.391(5) .
C26 C48 1.378(6) .
C26 C61 1.398(7) .
C26 C59 1.480(7) .
C27 C48 1.393(6) .
C27 C56 1.396(6) .
C27 C42 1.494(6) .
C28 C45 1.393(6) .
C28 C34 1.483(5) .
C30 C46 1.382(6) .
C30 H30 0.9500 .
C31 C43 1.380(6) .
C31 C55 1.388(6) .
C31 H31 0.9500 .
C34 C35 1.389(5) .
C34 C55 1.400(5) .
C35 C42 1.400(5) .
C35 H35 0.9500 .
C36 C51 1.375(5) .
C36 C52 1.469(5) .
C37 C46 1.383(6) .
C37 H37 0.9500 .
C38 C62 1.371(7) .
C38 H38 0.9500 .
C39 C60 1.411(6) .
C39 C54 1.490(7) .
C40 C57 1.369(6) .
C40 H40 0.9500 .
C41 C65 1.395(6) .
C41 C49 1.460(8) .
C42 C43 1.393(6) .
C43 H43 0.9500 .
C44 C58 1.385(7) .
C44 C52 1.391(6) .
C44 H44 0.9500 .
C45 C58 1.391(7) .
C45 H45 0.9500 .
C46 H46 0.9500 .
C47 C57 1.393(6) .
C47 H47 0.9500 .
C48 H48 0.9500 .
C50 C56 1.376(7) .
C50 C61 1.383(8) .
C50 H50 0.9500 .
C51 H51 0.9500 .
C53 C59 1.376(6) .
C53 H53 0.9500 .
C54 C66 1.392(7) .
C55 H55 0.9500 .
C56 H56 0.9500 .
C57 H57 0.9500 .
C58 H58 0.9500 .
C60 C64 1.360(10) .
C60 H60 0.9500 .
C61 H61 0.9500 .
C62 C68 1.387(9) .
C62 H62 0.9500 .
C64 C65 1.373(10) .
C64 H64 0.9500 .
C65 H65 0.9500 .
C66 C68 1.380(10) .
C66 H66 0.9500 .
C68 H68 0.9500 .
C70 Cl7 1.665(13) .
C70 Cl1 1.772(7) 11_655
C70 Cl1 1.772(7) .
C70 H70 1.0000 .
O72 N67 1.102(12) .
C76 N67 1.404(18) .
O63 N67 1.299(13) .
